data_8103017
loop_
_publ_author_name
'Maria L. Fornasini'
'Pietro Manfrinetti'

_publ_section_title
;
 Crystal structure of ytterbium aluminium antimonide, Yb5Al2Sb6
;
_journal_issue 3
_journal_name_full 'Zeitschrift f\"ur Kristallographie - New Crystal Structures'
_journal_page_first 345
_journal_volume 224
_journal_year 2009
_chemical_formula_sum 'Al2 Sb6 Yb5'
_chemical_formula_weight 1649.66
_chemical_name_common 'ytterbium aluminium antimonide'
_space_group_IT_number 55
_symmetry_cell_setting orthorhombic
_symmetry_space_group_name_Hall '-P 2 2ab'
_symmetry_space_group_name_H-M 'P b a m'
_atom_sites_solution_primary direct
_atom_sites_solution_secondary difmap
_audit_creation_method SHELXL-97
_cell_angle_alpha 90.00
_cell_angle_beta 90.00
_cell_angle_gamma 90.00
_cell_formula_units_Z 2
_cell_length_a 7.321(2)
_cell_length_b 22.878(4)
_cell_length_c 4.4061(4)
_cell_measurement_reflns_used 25
_cell_measurement_temperature 294(2)
_cell_measurement_theta_max 29
_cell_measurement_theta_min 25
_cell_volume 738.0(2)
_computing_cell_refinement 'MACH3 software'
_computing_data_collection 'MACH3 software'
_computing_data_reduction 'local software'
_computing_publication_material 'SHELXL-97 (Sheldrick, 1997)'
_computing_structure_refinement 'SHELXL-97 (Sheldrick, 1997)'
_computing_structure_solution 'SHELXS-97 (Sheldrick, 1990)'
_diffrn_ambient_temperature 294(2)
_diffrn_measured_fraction_theta_full 0.982
_diffrn_measured_fraction_theta_max 0.982
_diffrn_measurement_device_type 'Bruker-Nonius MACH3'
_diffrn_measurement_method '\w/\2q scans'
_diffrn_radiation_monochromator graphite
_diffrn_radiation_source 'fine-focus sealed tube'
_diffrn_radiation_type MoK\a
_diffrn_radiation_wavelength 0.71070
_diffrn_reflns_av_R_equivalents 0.0760
_diffrn_reflns_av_sigmaI/netI 0.0371
_diffrn_reflns_limit_h_max 10
_diffrn_reflns_limit_h_min -10
_diffrn_reflns_limit_k_max 32
_diffrn_reflns_limit_k_min -32
_diffrn_reflns_limit_l_max 6
_diffrn_reflns_limit_l_min 0
_diffrn_reflns_number 4782
_diffrn_reflns_theta_full 29.91
_diffrn_reflns_theta_max 29.91
_diffrn_reflns_theta_min 2.92
_diffrn_standards_decay_% 0.6
_diffrn_standards_interval_time 180
_diffrn_standards_number 2
_exptl_absorpt_coefficient_mu 42.190
_exptl_absorpt_correction_T_max 0.120
_exptl_absorpt_correction_T_min 0.039
_exptl_absorpt_correction_type psi-scan
_exptl_absorpt_process_details '(North, Phillips & Mathews)'
_exptl_crystal_colour 'light grey'
_exptl_crystal_density_diffrn 7.424
_exptl_crystal_density_method 'not measured'
_exptl_crystal_description prismatic
_exptl_crystal_F_000 1364
_exptl_crystal_size_max 0.11
_exptl_crystal_size_mid 0.10
_exptl_crystal_size_min 0.05
_refine_diff_density_max 3.665
_refine_diff_density_min -5.570
_refine_diff_density_rms 0.660
_refine_ls_extinction_coef 0.00274(13)
_refine_ls_extinction_expression Fc^*^=kFc[1+0.001xFc^2^\l^3^/sin(2\q)]^-1/4^
_refine_ls_extinction_method SHELXL
_refine_ls_goodness_of_fit_ref 1.010
_refine_ls_matrix_type full
_refine_ls_number_parameters 42
_refine_ls_number_reflns 1198
_refine_ls_number_restraints 0
_refine_ls_restrained_S_all 1.010
_refine_ls_R_factor_all 0.0420
_refine_ls_R_factor_gt 0.0291
_refine_ls_shift/su_max 0.000
_refine_ls_shift/su_mean 0.000
_refine_ls_structure_factor_coef Fsqd
_refine_ls_weighting_details 'w=1/[\s^2^(Fo^2^)+(0.0416P)^2^+0.0000P] where P=(Fo^2^+2Fc^2^)/3'
_refine_ls_weighting_scheme calc
_refine_ls_wR_factor_gt 0.0685
_refine_ls_wR_factor_ref 0.0713
_reflns_number_gt 957
_reflns_number_total 1198
_reflns_threshold_expression >2sigma(I)
_cod_data_source_file 409996.cff
_cod_data_source_block sbx
_cod_database_code 8103017

loop_
_symmetry_equiv_pos_as_xyz
'x, y, z'
'-x, -y, z'
'x+1/2, -y+1/2, -z'
'-x+1/2, y+1/2, -z'
'-x, -y, -z'
'x, y, -z'
'-x-1/2, y-1/2, z'
'x-1/2, -y-1/2, z'

loop_
_atom_site_label
_atom_site_type_symbol
_atom_site_fract_x
_atom_site_fract_y
_atom_site_fract_z
_atom_site_U_iso_or_equiv
_atom_site_adp_type
_atom_site_occupancy
_atom_site_calc_flag
_atom_site_refinement_flags
_atom_site_disorder_assembly
_atom_site_disorder_group
Yb1 Yb 0.26832(7) 0.25234(2) 0.0000 0.00863(14) Uani 1 d S . .
Yb2 Yb 0.45155(8) 0.08848(2) 0.0000 0.01076(15) Uani 1 d S . .
Yb3 Yb 0.0000 0.0000 0.0000 0.01084(18) Uani 1 d S . .
Al Al 0.3182(6) 0.37844(17) 0.5000 0.0097(8) Uani 1 d S . .
Sb1 Sb 0.01481(11) 0.31224(4) 0.5000 0.00794(18) Uani 1 d S . .
Sb2 Sb 0.20111(12) 0.49489(4) 0.5000 0.01092(19) Uani 1 d S . .
Sb3 Sb 0.02634(11) 0.13583(3) 0.0000 0.00763(18) Uani 1 d S . .

loop_
_atom_site_aniso_label
_atom_site_aniso_U_11
_atom_site_aniso_U_22
_atom_site_aniso_U_33
_atom_site_aniso_U_23
_atom_site_aniso_U_13
_atom_site_aniso_U_12
Yb1 0.0031(2) 0.0085(2) 0.0142(3) 0.000 0.000 0.00007(18)
Yb2 0.0104(3) 0.0086(3) 0.0133(3) 0.000 0.000 -0.0013(2)
Yb3 0.0056(3) 0.0103(4) 0.0167(4) 0.000 0.000 -0.0008(3)
Al 0.0065(17) 0.0105(17) 0.012(2) 0.000 0.000 -0.0001(14)
Sb1 0.0052(4) 0.0087(4) 0.0099(4) 0.000 0.000 -0.0014(3)
Sb2 0.0084(4) 0.0111(4) 0.0133(4) 0.000 0.000 0.0017(3)
Sb3 0.0044(4) 0.0063(4) 0.0122(4) 0.000 0.000 0.0001(3)

loop_
_atom_type_symbol
_atom_type_description
_atom_type_scat_dispersion_real
_atom_type_scat_dispersion_imag
_atom_type_scat_source
Yb Yb -0.3850 5.5486 'International Tables Vol C Tables 4.2.6.8 and 6.1.1.4'
Al Al 0.0645 0.0514 'International Tables Vol C Tables 4.2.6.8 and 6.1.1.4'
Sb Sb -0.5866 1.5461 'International Tables Vol C Tables 4.2.6.8 and 6.1.1.4'

loop_
_geom_angle_atom_site_label_1
_geom_angle_atom_site_label_2
_geom_angle_atom_site_label_3
_geom_angle
_geom_angle_site_symmetry_1
_geom_angle_site_symmetry_3
_geom_angle_publ_flag
Sb3 Yb1 Sb1 90.00(3) 3 . ?
Sb3 Yb1 Sb1 90.00(3) 3 1_554 ?
Sb1 Yb1 Sb1 87.36(3) . 1_554 ?
Sb3 Yb1 Sb3 177.17(3) 3 . ?
Sb1 Yb1 Sb3 92.05(3) . . ?
Sb1 Yb1 Sb3 92.05(3) 1_554 . ?
Sb3 Yb1 Sb1 92.09(3) 3 3_556 ?
Sb1 Yb1 Sb1 92.915(17) . 3_556 ?
Sb1 Yb1 Sb1 177.90(3) 1_554 3_556 ?
Sb3 Yb1 Sb1 85.86(3) . 3_556 ?
Sb3 Yb1 Sb1 92.09(3) 3 3 ?
Sb1 Yb1 Sb1 177.90(3) . 3 ?
Sb1 Yb1 Sb1 92.915(17) 1_554 3 ?
Sb3 Yb1 Sb1 85.86(3) . 3 ?
Sb1 Yb1 Sb1 86.74(3) 3_556 3 ?
Sb3 Yb1 Al 45.92(5) 3 . ?
Sb1 Yb1 Al 45.69(6) . . ?
Sb1 Yb1 Al 97.79(5) 1_554 . ?
Sb3 Yb1 Al 135.56(5) . . ?
Sb1 Yb1 Al 83.87(5) 3_556 . ?
Sb1 Yb1 Al 136.26(7) 3 . ?
Sb3 Yb1 Al 45.92(5) 3 1_554 ?
Sb1 Yb1 Al 97.79(5) . 1_554 ?
Sb1 Yb1 Al 45.69(6) 1_554 1_554 ?
Sb3 Yb1 Al 135.56(5) . 1_554 ?
Sb1 Yb1 Al 136.26(7) 3_556 1_554 ?
Sb1 Yb1 Al 83.87(5) 3 1_554 ?
Al Yb1 Al 74.29(8) . 1_554 ?
Sb3 Yb1 Yb1 55.24(2) 3 3 ?
Sb1 Yb1 Yb1 126.45(2) . 3 ?
Sb1 Yb1 Yb1 126.45(2) 1_554 3 ?
Sb3 Yb1 Yb1 121.93(3) . 3 ?
Sb1 Yb1 Yb1 54.851(18) 3_556 3 ?
Sb1 Yb1 Yb1 54.852(19) 3 3 ?
Al Yb1 Yb1 85.59(7) . 3 ?
Al Yb1 Yb1 85.59(7) 1_554 3 ?
Sb3 Yb1 Yb1 128.11(3) 3 3_455 ?
Sb1 Yb1 Yb1 55.320(19) . 3_455 ?
Sb1 Yb1 Yb1 55.319(18) 1_554 3_455 ?
Sb3 Yb1 Yb1 54.72(2) . 3_455 ?
Sb1 Yb1 Yb1 123.28(2) 3_556 3_455 ?
Sb1 Yb1 Yb1 123.28(2) 3 3_455 ?
Al Yb1 Yb1 97.08(7) . 3_455 ?
Al Yb1 Yb1 97.08(7) 1_554 3_455 ?
Yb1 Yb1 Yb1 176.65(4) 3 3_455 ?
Sb3 Yb1 Yb2 123.87(3) 3 . ?
Sb1 Yb1 Yb2 126.905(18) . . ?
Sb1 Yb1 Yb2 126.905(18) 1_554 . ?
Sb3 Yb1 Yb2 53.30(2) . . ?
Sb1 Yb1 Yb2 51.457(16) 3_556 . ?
Sb1 Yb1 Yb2 51.457(16) 3 . ?
Al Yb1 Yb2 135.30(5) . . ?
Al Yb1 Yb2 135.30(5) 1_554 . ?
Yb1 Yb1 Yb2 68.64(2) 3 . ?
Yb1 Yb1 Yb2 108.01(2) 3_455 . ?
Sb3 Yb1 Yb2 68.93(3) 3 3_455 ?
Sb1 Yb1 Yb2 47.556(15) . 3_455 ?
Sb1 Yb1 Yb2 47.556(15) 1_554 3_455 ?
Sb3 Yb1 Yb2 113.90(3) . 3_455 ?
Sb1 Yb1 Yb2 133.675(16) 3_556 3_455 ?
Sb1 Yb1 Yb2 133.675(16) 3 3_455 ?
Al Yb1 Yb2 52.18(6) . 3_455 ?
Al Yb1 Yb2 52.17(6) 1_554 3_455 ?
Yb1 Yb1 Yb2 124.16(2) 3 3_455 ?
Yb1 Yb1 Yb2 59.188(19) 3_455 3_455 ?
Yb2 Yb1 Yb2 167.20(2) . 3_455 ?
Sb1 Yb2 Sb1 87.08(3) 3_556 3 ?
Sb1 Yb2 Sb2 168.22(3) 3_556 7_654 ?
Sb1 Yb2 Sb2 92.892(18) 3 7_654 ?
Sb1 Yb2 Sb2 92.892(19) 3_556 7_655 ?
Sb1 Yb2 Sb2 168.22(3) 3 7_655 ?
Sb2 Yb2 Sb2 84.74(3) 7_654 7_655 ?
Sb1 Yb2 Sb3 84.45(2) 3_556 . ?
Sb1 Yb2 Sb3 84.45(2) 3 . ?
Sb2 Yb2 Sb3 83.82(2) 7_654 . ?
Sb2 Yb2 Sb3 83.82(2) 7_655 . ?
Sb1 Yb2 Sb2 139.31(3) 3_556 3 ?
Sb1 Yb2 Sb2 82.86(2) 3 3 ?
Sb2 Yb2 Sb2 52.17(3) 7_654 3 ?
Sb2 Yb2 Sb2 104.48(2) 7_655 3 ?
Sb3 Yb2 Sb2 133.154(18) . 3 ?
Sb1 Yb2 Sb2 82.86(2) 3_556 3_556 ?
Sb1 Yb2 Sb2 139.31(3) 3 3_556 ?
Sb2 Yb2 Sb2 104.48(2) 7_654 3_556 ?
Sb2 Yb2 Sb2 52.17(3) 7_655 3_556 ?
Sb3 Yb2 Sb2 133.154(18) . 3_556 ?
Sb2 Yb2 Sb2 79.67(3) 3 3_556 ?
Sb1 Yb2 Al 46.56(6) 3_556 3_556 ?
Sb1 Yb2 Al 99.58(6) 3 3_556 ?
Sb2 Yb2 Al 144.63(7) 7_654 3_556 ?
Sb2 Yb2 Al 88.85(5) 7_655 3_556 ?
Sb3 Yb2 Al 130.04(6) . 3_556 ?
Sb2 Yb2 Al 96.54(6) 3 3_556 ?
Sb2 Yb2 Al 47.14(6) 3_556 3_556 ?
Sb1 Yb2 Al 99.58(6) 3_556 3 ?
Sb1 Yb2 Al 46.56(6) 3 3 ?
Sb2 Yb2 Al 88.85(5) 7_654 3 ?
Sb2 Yb2 Al 144.63(7) 7_655 3 ?
Sb3 Yb2 Al 130.04(6) . 3 ?
Sb2 Yb2 Al 47.14(6) 3 3 ?
Sb2 Yb2 Al 96.54(6) 3_556 3 ?
Al Yb2 Al 76.61(9) 3_556 3 ?
Sb1 Yb2 Yb3 119.629(19) 3_556 . ?
Sb1 Yb2 Yb3 119.629(19) 3 . ?
Sb2 Yb2 Yb3 50.686(16) 7_654 . ?
Sb2 Yb2 Yb3 50.686(16) 7_655 . ?
Sb3 Yb2 Yb3 50.67(2) . . ?
Sb2 Yb2 Yb3 99.41(2) 3 . ?
Sb2 Yb2 Yb3 99.41(2) 3_556 . ?
Al Yb2 Yb3 139.05(5) 3_556 . ?
Al Yb2 Yb3 139.05(5) 3 . ?
Sb1 Yb2 Yb1 51.687(18) 3_556 . ?
Sb1 Yb2 Yb1 51.687(18) 3 . ?
Sb2 Yb2 Yb1 120.10(2) 7_654 . ?
Sb2 Yb2 Yb1 120.10(2) 7_655 . ?
Sb3 Yb2 Yb1 51.124(18) . . ?
Sb2 Yb2 Yb1 134.514(16) 3 . ?
Sb2 Yb2 Yb1 134.514(16) 3_556 . ?
Al Yb2 Yb1 93.09(7) 3_556 . ?
Al Yb2 Yb1 93.09(7) 3 . ?
Yb3 Yb2 Yb1 101.79(2) . . ?
Sb1 Yb2 Yb2 132.424(18) 3_556 5_655 ?
Sb1 Yb2 Yb2 132.424(18) 3 5_655 ?
Sb2 Yb2 Yb2 54.117(19) 7_654 5_655 ?
Sb2 Yb2 Yb2 54.117(19) 7_655 5_655 ?
Sb3 Yb2 Yb2 119.13(3) . 5_655 ?
Sb2 Yb2 Yb2 50.365(16) 3 5_655 ?
Sb2 Yb2 Yb2 50.365(16) 3_556 5_655 ?
Al Yb2 Yb2 94.55(7) 3_556 5_655 ?
Al Yb2 Yb2 94.55(7) 3 5_655 ?
Yb3 Yb2 Yb2 68.459(19) . 5_655 ?
Yb1 Yb2 Yb2 170.25(3) . 5_655 ?
Sb1 Yb2 Yb1 47.400(15) 3_556 3 ?
Sb1 Yb2 Yb1 47.400(15) 3 3 ?
Sb2 Yb2 Yb1 137.399(14) 7_654 3 ?
Sb2 Yb2 Yb1 137.399(14) 7_655 3 ?
Sb3 Yb2 Yb1 103.30(3) . 3 ?
Sb2 Yb2 Yb1 100.51(2) 3 3 ?
Sb2 Yb2 Yb1 100.51(2) 3_556 3 ?
Al Yb2 Yb1 54.18(6) 3_556 3 ?
Al Yb2 Yb1 54.18(6) 3 3 ?
Yb3 Yb2 Yb1 153.968(18) . 3 ?
Yb1 Yb2 Yb1 52.177(16) . 3 ?
Yb2 Yb2 Yb1 137.57(3) 5_655 3 ?
Sb2 Yb3 Sb2 180.0 7_655 3_455 ?
Sb2 Yb3 Sb2 90.31(3) 7_655 7_654 ?
Sb2 Yb3 Sb2 89.69(3) 3_455 7_654 ?
Sb2 Yb3 Sb2 89.69(3) 7_655 3_456 ?
Sb2 Yb3 Sb2 90.31(3) 3_455 3_456 ?
Sb2 Yb3 Sb2 180.0 7_654 3_456 ?
Sb2 Yb3 Sb3 90.35(2) 7_655 5 ?
Sb2 Yb3 Sb3 89.65(2) 3_455 5 ?
Sb2 Yb3 Sb3 90.35(2) 7_654 5 ?
Sb2 Yb3 Sb3 89.65(2) 3_456 5 ?
Sb2 Yb3 Sb3 89.65(2) 7_655 . ?
Sb2 Yb3 Sb3 90.35(2) 3_455 . ?
Sb2 Yb3 Sb3 89.65(2) 7_654 . ?
Sb2 Yb3 Sb3 90.35(2) 3_456 . ?
Sb3 Yb3 Sb3 180.0 5 . ?
Sb2 Yb3 Yb2 125.515(17) 7_655 5 ?
Sb2 Yb3 Yb2 54.485(18) 3_455 5 ?
Sb2 Yb3 Yb2 125.515(18) 7_654 5 ?
Sb2 Yb3 Yb2 54.485(18) 3_456 5 ?
Sb3 Yb3 Yb2 54.970(18) 5 5 ?
Sb3 Yb3 Yb2 125.030(18) . 5 ?
Sb2 Yb3 Yb2 54.485(18) 7_655 . ?
Sb2 Yb3 Yb2 125.515(17) 3_455 . ?
Sb2 Yb3 Yb2 54.485(18) 7_654 . ?
Sb2 Yb3 Yb2 125.515(18) 3_456 . ?
Sb3 Yb3 Yb2 125.030(18) 5 . ?
Sb3 Yb3 Yb2 54.969(18) . . ?
Yb2 Yb3 Yb2 180.0 5 . ?
Sb1 Al Sb3 113.48(10) . 3_556 ?
Sb1 Al Sb3 113.48(10) . 3 ?
Sb3 Al Sb3 109.46(15) 3_556 3 ?
Sb1 Al Sb2 106.45(14) . . ?
Sb3 Al Sb2 106.75(10) 3_556 . ?
Sb3 Al Sb2 106.75(10) 3 . ?
Sb1 Al Yb2 59.73(7) . 3_455 ?
Sb3 Al Yb2 163.39(11) 3_556 3_455 ?
Sb3 Al Yb2 86.91(4) 3 3_455 ?
Sb2 Al Yb2 64.27(7) . 3_455 ?
Sb1 Al Yb2 59.73(7) . 3_456 ?
Sb3 Al Yb2 86.91(4) 3_556 3_456 ?
Sb3 Al Yb2 163.39(11) 3 3_456 ?
Sb2 Al Yb2 64.27(7) . 3_456 ?
Yb2 Al Yb2 76.61(9) 3_455 3_456 ?
Sb1 Al Yb1 58.11(7) . 1_556 ?
Sb3 Al Yb1 57.85(6) 3_556 1_556 ?
Sb3 Al Yb1 116.99(13) 3 1_556 ?
Sb2 Al Yb1 136.23(8) . 1_556 ?
Yb2 Al Yb1 117.84(11) 3_455 1_556 ?
Yb2 Al Yb1 73.65(5) 3_456 1_556 ?
Sb1 Al Yb1 58.11(7) . . ?
Sb3 Al Yb1 116.99(13) 3_556 . ?
Sb3 Al Yb1 57.85(6) 3 . ?
Sb2 Al Yb1 136.23(8) . . ?
Yb2 Al Yb1 73.65(5) 3_455 . ?
Yb2 Al Yb1 117.84(11) 3_456 . ?
Yb1 Al Yb1 74.29(8) 1_556 . ?
Al Sb1 Yb1 76.19(6) . 1_556 ?
Al Sb1 Yb1 76.19(6) . . ?
Yb1 Sb1 Yb1 87.36(3) 1_556 . ?
Al Sb1 Yb2 73.71(7) . 3_456 ?
Yb1 Sb1 Yb2 85.044(16) 1_556 3_456 ?
Yb1 Sb1 Yb2 149.90(3) . 3_456 ?
Al Sb1 Yb2 73.71(7) . 3_455 ?
Yb1 Sb1 Yb2 149.90(3) 1_556 3_455 ?
Yb1 Sb1 Yb2 85.045(16) . 3_455 ?
Yb2 Sb1 Yb2 87.08(3) 3_456 3_455 ?
Al Sb1 Yb1 136.400(16) . 3_455 ?
Yb1 Sb1 Yb1 127.13(3) 1_556 3_455 ?
Yb1 Sb1 Yb1 69.829(18) . 3_455 ?
Yb2 Sb1 Yb1 135.95(3) 3_456 3_455 ?
Yb2 Sb1 Yb1 76.857(18) 3_455 3_455 ?
Al Sb1 Yb1 136.400(16) . 3_456 ?
Yb1 Sb1 Yb1 69.829(18) 1_556 3_456 ?
Yb1 Sb1 Yb1 127.13(3) . 3_456 ?
Yb2 Sb1 Yb1 76.857(18) 3_456 3_456 ?
Yb2 Sb1 Yb1 135.95(3) 3_455 3_456 ?
Yb1 Sb1 Yb1 86.74(3) 3_455 3_456 ?
Al Sb2 Sb2 112.38(10) . 5_566 ?
Al Sb2 Yb3 79.64(6) . 3_556 ?
Sb2 Sb2 Yb3 134.349(16) 5_566 3_556 ?
Al Sb2 Yb3 79.63(6) . 3 ?
Sb2 Sb2 Yb3 134.349(15) 5_566 3 ?
Yb3 Sb2 Yb3 90.31(3) 3_556 3 ?
Al Sb2 Yb2 136.74(2) . 7_666 ?
Sb2 Sb2 Yb2 66.88(3) 5_566 7_666 ?
Yb3 Sb2 Yb2 74.830(17) 3_556 7_666 ?
Yb3 Sb2 Yb2 133.94(3) 3 7_666 ?
Al Sb2 Yb2 136.74(2) . 7_665 ?
Sb2 Sb2 Yb2 66.88(3) 5_566 7_665 ?
Yb3 Sb2 Yb2 133.94(3) 3_556 7_665 ?
Yb3 Sb2 Yb2 74.830(17) 3 7_665 ?
Yb2 Sb2 Yb2 84.74(3) 7_666 7_665 ?
Al Sb2 Yb2 68.58(6) . 3_455 ?
Sb2 Sb2 Yb2 60.95(3) 5_566 3_455 ?
Yb3 Sb2 Yb2 148.11(3) 3_556 3_455 ?
Yb3 Sb2 Yb2 86.606(17) 3 3_455 ?
Yb2 Sb2 Yb2 127.83(3) 7_666 3_455 ?
Yb2 Sb2 Yb2 75.52(2) 7_665 3_455 ?
Al Sb2 Yb2 68.58(6) . 3_456 ?
Sb2 Sb2 Yb2 60.95(3) 5_566 3_456 ?
Yb3 Sb2 Yb2 86.606(17) 3_556 3_456 ?
Yb3 Sb2 Yb2 148.11(3) 3 3_456 ?
Yb2 Sb2 Yb2 75.52(2) 7_666 3_456 ?
Yb2 Sb2 Yb2 127.83(3) 7_665 3_456 ?
Yb2 Sb2 Yb2 79.67(3) 3_455 3_456 ?
Al Sb3 Al 109.45(15) 3_455 3_456 ?
Al Sb3 Yb3 81.04(9) 3_455 . ?
Al Sb3 Yb3 81.04(9) 3_456 . ?
Al Sb3 Yb1 76.23(9) 3_455 3_455 ?
Al Sb3 Yb1 76.23(9) 3_456 3_455 ?
Yb3 Sb3 Yb1 140.01(3) . 3_455 ?
Al Sb3 Yb1 114.41(8) 3_455 . ?
Al Sb3 Yb1 114.41(8) 3_456 . ?
Yb3 Sb3 Yb1 149.94(3) . . ?
Yb1 Sb3 Yb1 70.05(2) 3_455 . ?
Al Sb3 Yb2 119.57(8) 3_455 . ?
Al Sb3 Yb2 119.57(8) 3_456 . ?
Yb3 Sb3 Yb2 74.36(2) . . ?
Yb1 Sb3 Yb2 145.63(3) 3_455 . ?
Yb1 Sb3 Yb2 75.58(3) . . ?

loop_
_geom_bond_atom_site_label_1
_geom_bond_atom_site_label_2
_geom_bond_distance
_geom_bond_site_symmetry_2
_geom_bond_publ_flag
Yb1 Sb3 3.1803(11) 3 ?
Yb1 Sb1 3.1900(8) . ?
Yb1 Sb1 3.1900(8) 1_554 ?
Yb1 Sb3 3.2005(11) . ?
Yb1 Sb1 3.2082(8) 3_556 ?
Yb1 Sb1 3.2082(8) 3 ?
Yb1 Al 3.648(3) . ?
Yb1 Al 3.648(3) 1_554 ?
Yb1 Yb1 3.6621(10) 3 ?
Yb1 Yb1 3.6621(10) 3_455 ?
Yb1 Yb2 3.9816(10) . ?
Yb1 Yb2 4.3175(10) 3_455 ?
Yb2 Sb1 3.1980(8) 3_556 ?
Yb2 Sb1 3.1980(8) 3 ?
Yb2 Sb2 3.2691(8) 7_654 ?
Yb2 Sb2 3.2691(8) 7_655 ?
Yb2 Sb3 3.2961(13) . ?
Yb2 Sb2 3.4393(9) 3 ?
Yb2 Sb2 3.4393(9) 3_556 ?
Yb2 Al 3.554(3) 3_556 ?
Yb2 Al 3.554(3) 3 ?
Yb2 Yb3 3.8763(10) . ?
Yb2 Yb2 4.1100(13) 5_655 ?
Yb2 Yb1 4.3174(10) 3 ?
Yb3 Sb2 3.1073(8) 7_655 ?
Yb3 Sb2 3.1073(8) 3_455 ?
Yb3 Sb2 3.1073(8) 7_654 ?
Yb3 Sb2 3.1073(8) 3_456 ?
Yb3 Sb3 3.1134(10) 5 ?
Yb3 Sb3 3.1134(10) . ?
Yb3 Yb2 3.8763(10) 5 ?
Al Sb1 2.689(4) . ?
Al Sb3 2.698(2) 3_556 ?
Al Sb3 2.698(2) 3 ?
Al Sb2 2.799(4) . ?
Al Yb2 3.554(3) 3_455 ?
Al Yb2 3.554(3) 3_456 ?
Al Yb1 3.648(3) 1_556 ?
Sb1 Yb1 3.1900(8) 1_556 ?
Sb1 Yb2 3.1980(8) 3_456 ?
Sb1 Yb2 3.1980(8) 3_455 ?
Sb1 Yb1 3.2082(8) 3_455 ?
Sb1 Yb1 3.2082(8) 3_456 ?
Sb2 Sb2 2.954(2) 5_566 ?
Sb2 Yb3 3.1073(8) 3_556 ?
Sb2 Yb3 3.1073(8) 3 ?
Sb2 Yb2 3.2690(8) 7_666 ?
Sb2 Yb2 3.2690(8) 7_665 ?
Sb2 Yb2 3.4393(9) 3_455 ?
Sb2 Yb2 3.4393(9) 3_456 ?
Sb3 Al 2.698(2) 3_455 ?
Sb3 Al 2.698(2) 3_456 ?
Sb3 Yb1 3.1802(11) 3_455 ?
